data_4119264
loop_
_publ_author_name
'Harry Adams'
'Elena Chekmeneva'
'Christopher A. Hunter'
'Maria Cristina Misuraca'
'Cristina Navarro'
'Simon M. Turega'

_publ_section_title
;
 Quantification of the Effect of Conformational Restriction on
 Supramolecular Effective Molarities
;
_journal_name_full 'Journal of the American Chemical Society'
_journal_page_first 1853
_journal_page_last 1863
_journal_paper_doi 10.1021/ja310221t
_journal_volume 135
_journal_year 2013
_chemical_formula_moiety 'C67 H49 N5 O8 Zn, 2(C H2 Cl2)'
_chemical_formula_sum 'C69 H53 Cl4 N5 O8 Zn'
_chemical_formula_weight 1287.33
_chemical_name_systematic
; 
 ? 
;
_space_group_IT_number 2
_symmetry_cell_setting triclinic
_symmetry_space_group_name_Hall '-P 1'
_symmetry_space_group_name_H-M 'P -1'
_atom_sites_solution_hydrogens geom
_atom_sites_solution_primary direct
_atom_sites_solution_secondary difmap
_audit_creation_method SHELXL-97
_cell_angle_alpha 89.6770(10)
_cell_angle_beta 75.8270(10)
_cell_angle_gamma 74.2760(10)
_cell_formula_units_Z 2
_cell_length_a 13.5053(2)
_cell_length_b 15.0706(2)
_cell_length_c 15.8304(3)
_cell_measurement_reflns_used 111827
_cell_measurement_temperature 130(2)
_cell_measurement_theta_max 2.91
_cell_measurement_theta_min 27.48
_cell_volume 3000.66(9)
_computing_cell_refinement 'Bruker SAINT'
_computing_data_collection 'Bruker APEX2'
_computing_data_reduction 'Bruker SAINT, SADABS and XPREP'
_computing_molecular_graphics 'Bruker SHELXTL'
_computing_publication_material 'Bruker SHELXTL'
_computing_structure_refinement 'SHELXL-97 (Sheldrick, 1997)'
_computing_structure_solution 'SHELXS-97 (Sheldrick, 2008)'
_diffrn_ambient_temperature 130(2)
_diffrn_measured_fraction_theta_full 0.997
_diffrn_measured_fraction_theta_max 0.993
_diffrn_measurement_device_type 'Bruker APEX-II CCD'
_diffrn_measurement_method '\w scans'
_diffrn_radiation_monochromator graphite
_diffrn_radiation_source 'fine-focus sealed tube'
_diffrn_radiation_type MoK\a
_diffrn_radiation_wavelength 0.71073
_diffrn_reflns_av_R_equivalents 0.0798
_diffrn_reflns_av_sigmaI/netI 0.0600
_diffrn_reflns_limit_h_max 17
_diffrn_reflns_limit_h_min -17
_diffrn_reflns_limit_k_max 19
_diffrn_reflns_limit_k_min -19
_diffrn_reflns_limit_l_max 20
_diffrn_reflns_limit_l_min -20
_diffrn_reflns_number 64042
_diffrn_reflns_theta_full 25.00
_diffrn_reflns_theta_max 27.43
_diffrn_reflns_theta_min 2.93
_exptl_absorpt_coefficient_mu 0.650
_exptl_absorpt_correction_T_max 0.9871
_exptl_absorpt_correction_T_min 0.8919
_exptl_absorpt_correction_type multi-scan
_exptl_absorpt_process_details sadabs
_exptl_crystal_colour purple
_exptl_crystal_density_diffrn 1.425
_exptl_crystal_description lath
_exptl_crystal_F_000 1328
_exptl_crystal_size_max 0.18
_exptl_crystal_size_mid 0.04
_exptl_crystal_size_min 0.02
_refine_diff_density_max 1.788
_refine_diff_density_min -1.544
_refine_diff_density_rms 0.107
_refine_ls_extinction_method none
_refine_ls_goodness_of_fit_ref 1.085
_refine_ls_hydrogen_treatment constr
_refine_ls_matrix_type full
_refine_ls_number_parameters 786
_refine_ls_number_reflns 13609
_refine_ls_number_restraints 3
_refine_ls_restrained_S_all 1.089
_refine_ls_R_factor_all 0.1168
_refine_ls_R_factor_gt 0.0839
_refine_ls_shift/su_max 0.010
_refine_ls_shift/su_mean 0.001
_refine_ls_structure_factor_coef Fsqd
_refine_ls_weighting_details 'calc w=1/[\s^2^(Fo^2^)+(0.0571P)^2^+14.0488P] where P=(Fo^2^+2Fc^2^)/3'
_refine_ls_weighting_scheme calc
_refine_ls_wR_factor_gt 0.1797
_refine_ls_wR_factor_ref 0.2009
_reflns_number_gt 10208
_reflns_number_total 13609
_reflns_threshold_expression >2sigma(I)
_cod_data_source_file ja310221t_si_001.cif
_cod_data_source_block src0206
_cod_original_cell_volume 3000.66(8)
_cod_database_code 4119264

loop_
_symmetry_equiv_pos_as_xyz
'x, y, z'
'-x, -y, -z'

loop_
_atom_site_label
_atom_site_type_symbol
_atom_site_fract_x
_atom_site_fract_y
_atom_site_fract_z
_atom_site_U_iso_or_equiv
_atom_site_adp_type
_atom_site_occupancy
_atom_site_symmetry_multiplicity
_atom_site_calc_flag
_atom_site_refinement_flags
_atom_site_disorder_assembly
_atom_site_disorder_group
Zn1 Zn 0.70743(4) 0.65057(3) 0.30426(3) 0.01817(13) Uani 1 1 d . . .
N1 N 0.6278(3) 0.7899(2) 0.3113(2) 0.0215(7) Uani 1 1 d . . .
N2 N 0.5635(3) 0.6204(2) 0.3248(2) 0.0197(7) Uani 1 1 d . . .
N3 N 0.7712(3) 0.5205(2) 0.3426(2) 0.0198(7) Uani 1 1 d . . .
N4 N 0.8392(3) 0.6873(2) 0.3192(2) 0.0214(7) Uani 1 1 d . . .
N5 N 0.7642(3) 0.6211(2) 0.1625(2) 0.0204(7) Uani 1 1 d . . .
O1 O 1.2797(3) 0.2847(3) 0.2412(3) 0.0508(10) Uani 1 1 d . . .
H1 H 1.3381 0.2613 0.2532 0.076 Uiso 1 1 calc R . .
O2 O 0.5033(3) 0.2113(3) 0.2379(2) 0.0398(9) Uani 1 1 d . . .
H2 H 0.5185 0.2389 0.1923 0.060 Uiso 1 1 calc R . .
O3 O 0.1086(3) 0.9693(4) 0.4855(3) 0.0675(14) Uani 1 1 d . . .
H3 H 0.1027 1.0270 0.4840 0.081 Uiso 1 1 d R . .
O4 O 0.9940(3) 1.0512(3) 0.1538(3) 0.0483(10) Uani 1 1 d . . .
H4 H 1.0097 1.0082 0.1152 0.073 Uiso 1 1 calc R . .
O5 O 0.5644(3) 0.2968(3) 0.0866(2) 0.0391(9) Uani 1 1 d . . .
O6 O 0.5114(3) 0.2839(2) -0.0356(2) 0.0327(8) Uani 1 1 d . . .
O7 O 1.0745(7) 0.8784(6) 0.0670(5) 0.0426(18) Uiso 0.50 1 d PU A 1
O7' O 1.0386(7) 0.9042(6) 0.0436(6) 0.0451(19) Uiso 0.50 1 d PU A 2
O8 O 1.1983(3) 0.8655(3) -0.0561(3) 0.0443(10) Uani 1 1 d . A .
C1 C 0.6712(3) 0.8626(3) 0.3065(3) 0.0250(9) Uani 1 1 d . . .
C2 C 0.5914(4) 0.9474(3) 0.3018(3) 0.0272(10) Uani 1 1 d . . .
H2A H 0.6013 1.0075 0.2981 0.033 Uiso 1 1 calc R . .
C3 C 0.4998(4) 0.9254(3) 0.3036(3) 0.0266(9) Uani 1 1 d . . .
H3A H 0.4337 0.9667 0.3010 0.032 Uiso 1 1 calc R . .
C4 C 0.5232(3) 0.8263(3) 0.3106(3) 0.0214(8) Uani 1 1 d . . .
C5 C 0.4483(3) 0.7763(3) 0.3148(3) 0.0209(8) Uani 1 1 d . . .
C6 C 0.4677(3) 0.6806(3) 0.3228(3) 0.0196(8) Uani 1 1 d . . .
C7 C 0.3866(3) 0.6325(3) 0.3372(3) 0.0240(9) Uani 1 1 d . . .
H7 H 0.3137 0.6585 0.3390 0.029 Uiso 1 1 calc R . .
C8 C 0.4340(3) 0.5439(3) 0.3477(3) 0.0232(9) Uani 1 1 d . . .
H8 H 0.4008 0.4954 0.3578 0.028 Uiso 1 1 calc R . .
C9 C 0.5447(3) 0.5359(3) 0.3409(3) 0.0194(8) Uani 1 1 d . . .
C10 C 0.6185(3) 0.4560(3) 0.3556(3) 0.0198(8) Uani 1 1 d . . .
C11 C 0.7229(3) 0.4510(3) 0.3600(3) 0.0209(8) Uani 1 1 d . . .
C12 C 0.7958(3) 0.3698(3) 0.3810(3) 0.0251(9) Uani 1 1 d . . .
H12 H 0.7815 0.3126 0.3961 0.030 Uiso 1 1 calc R . .
C13 C 0.8886(3) 0.3909(3) 0.3749(3) 0.0257(9) Uani 1 1 d . . .
H13 H 0.9517 0.3512 0.3854 0.031 Uiso 1 1 calc R . .
C14 C 0.8740(3) 0.4846(3) 0.3495(3) 0.0216(8) Uani 1 1 d . . .
C15 C 0.9516(3) 0.5329(3) 0.3372(3) 0.0225(9) Uani 1 1 d . . .
C16 C 0.9350(3) 0.6271(3) 0.3223(3) 0.0215(9) Uani 1 1 d . . .
C17 C 1.0149(4) 0.6757(3) 0.3096(3) 0.0308(10) Uani 1 1 d . . .
H17 H 1.0883 0.6497 0.3064 0.037 Uiso 1 1 calc R . .
C18 C 0.9660(4) 0.7659(3) 0.3030(4) 0.0333(11) Uani 1 1 d . . .
H18 H 0.9982 0.8151 0.2962 0.040 Uiso 1 1 calc R . .
C19 C 0.8558(3) 0.7729(3) 0.3082(3) 0.0258(9) Uani 1 1 d . . .
C20 C 0.7773(4) 0.8560(3) 0.3052(3) 0.0265(9) Uani 1 1 d . . .
C21 C 0.8099(4) 0.9444(3) 0.2987(4) 0.0319(11) Uani 1 1 d . . .
C22 C 0.8858(4) 0.9565(3) 0.2290(4) 0.0358(11) Uani 1 1 d . . .
H22 H 0.9190 0.9082 0.1844 0.043 Uiso 1 1 calc R . .
C23 C 0.9162(4) 1.0393(4) 0.2217(4) 0.0346(11) Uani 1 1 d . . .
C24 C 0.8679(4) 1.1090(4) 0.2856(4) 0.0404(13) Uani 1 1 d . . .
H24 H 0.8890 1.1645 0.2813 0.049 Uiso 1 1 calc R . .
C25 C 0.7897(5) 1.0998(4) 0.3553(4) 0.0487(15) Uani 1 1 d . . .
H25 H 0.7547 1.1495 0.3982 0.058 Uiso 1 1 calc R . .
C26 C 0.7611(5) 1.0165(4) 0.3637(4) 0.0428(13) Uani 1 1 d . . .
H26 H 0.7087 1.0090 0.4135 0.051 Uiso 1 1 calc R . .
C27 C 0.3358(3) 0.8305(3) 0.3192(3) 0.0242(9) Uani 1 1 d . . .
C28 C 0.2921(4) 0.8312(3) 0.2482(3) 0.0316(10) Uani 1 1 d . . .
H28 H 0.3339 0.7981 0.1947 0.038 Uiso 1 1 calc R . .
C29 C 0.1858(4) 0.8812(4) 0.2563(4) 0.0386(12) Uani 1 1 d . . .
H29 H 0.1557 0.8822 0.2078 0.046 Uiso 1 1 calc R . .
C30 C 0.1244(4) 0.9291(4) 0.3343(4) 0.0399(13) Uani 1 1 d . . .
H30 H 0.0528 0.9636 0.3392 0.048 Uiso 1 1 calc R . .
C31 C 0.1681(4) 0.9261(4) 0.4048(4) 0.0381(12) Uani 1 1 d . . .
C32 C 0.2736(4) 0.8786(3) 0.3973(3) 0.0322(11) Uani 1 1 d . . .
H32 H 0.3035 0.8790 0.4457 0.039 Uiso 1 1 calc R . .
C33 C 0.5826(3) 0.3698(3) 0.3674(3) 0.0204(8) Uani 1 1 d . . .
C34 C 0.5604(4) 0.3336(3) 0.4476(3) 0.0290(10) Uani 1 1 d . . .
H34 H 0.5703 0.3619 0.4972 0.035 Uiso 1 1 calc R . .
C35 C 0.5232(4) 0.2550(3) 0.4562(3) 0.0319(10) Uani 1 1 d . . .
H35 H 0.5080 0.2304 0.5117 0.038 Uiso 1 1 calc R . .
C36 C 0.5083(4) 0.2132(3) 0.3855(3) 0.0303(10) Uani 1 1 d . . .
H36 H 0.4844 0.1592 0.3916 0.036 Uiso 1 1 calc R . .
C37 C 0.5285(4) 0.2506(3) 0.3050(3) 0.0288(10) Uani 1 1 d . . .
C38 C 0.5659(3) 0.3284(3) 0.2952(3) 0.0252(9) Uani 1 1 d . . .
H38 H 0.5801 0.3534 0.2397 0.030 Uiso 1 1 calc R . .
C39 C 1.0599(3) 0.4798(3) 0.3447(3) 0.0252(9) Uani 1 1 d . . .
C40 C 1.1000(4) 0.5056(4) 0.4118(3) 0.0336(11) Uani 1 1 d . . .
H40 H 1.0593 0.5580 0.4502 0.040 Uiso 1 1 calc R . .
C41 C 1.1985(4) 0.4553(4) 0.4227(4) 0.0408(13) Uani 1 1 d . . .
H41 H 1.2241 0.4724 0.4691 0.049 Uiso 1 1 calc R . .
C42 C 1.2580(4) 0.3814(4) 0.3663(4) 0.0428(14) Uani 1 1 d . . .
H42 H 1.3255 0.3474 0.3735 0.051 Uiso 1 1 calc R . .
C43 C 1.2218(4) 0.3555(3) 0.2993(4) 0.0382(13) Uani 1 1 d . . .
C44 C 1.1212(4) 0.4046(3) 0.2879(3) 0.0322(11) Uani 1 1 d . . .
H44 H 1.0960 0.3863 0.2417 0.039 Uiso 1 1 calc R . .
C45 C 0.7145(3) 0.5794(3) 0.1188(3) 0.0231(9) Uani 1 1 d . . .
H45 H 0.6532 0.5632 0.1505 0.028 Uiso 1 1 calc R . .
C46 C 0.7484(3) 0.5587(3) 0.0290(3) 0.0239(9) Uani 1 1 d . . .
C47 C 0.8377(3) 0.5836(3) -0.0160(3) 0.0250(9) Uani 1 1 d . . .
H47 H 0.8626 0.5706 -0.0774 0.030 Uiso 1 1 calc R . .
C48 C 0.8914(3) 0.6273(3) 0.0276(3) 0.0231(9) Uani 1 1 d . . .
C49 C 0.8511(3) 0.6440(3) 0.1178(3) 0.0215(8) Uani 1 1 d . . .
H49 H 0.8869 0.6729 0.1491 0.026 Uiso 1 1 calc R . .
C50 C 0.9869(3) 0.6545(3) -0.0206(3) 0.0239(9) Uani 1 1 d . . .
C51 C 1.0509(4) 0.6065(3) -0.0985(3) 0.0264(9) Uani 1 1 d . . .
H51 H 1.0358 0.5539 -0.1192 0.032 Uiso 1 1 calc R . .
C52 C 1.1370(4) 0.6350(3) -0.1464(3) 0.0278(10) Uani 1 1 d . . .
H52 H 1.1799 0.6017 -0.1995 0.033 Uiso 1 1 calc R . .
C53 C 1.1600(4) 0.7108(3) -0.1171(3) 0.0274(10) Uani 1 1 d . . .
H53 H 1.2183 0.7303 -0.1501 0.033 Uiso 1 1 calc R . .
C54 C 1.0982(4) 0.7585(4) -0.0399(3) 0.0336(11) Uani 1 1 d . A .
C55 C 1.0116(4) 0.7303(3) 0.0082(3) 0.0313(11) Uani 1 1 d . . .
H55 H 0.9692 0.7638 0.0614 0.038 Uiso 1 1 calc R . .
C56 C 1.1161(5) 0.8439(4) -0.0082(4) 0.0543(18) Uani 1 1 d . . .
C57 C 1.2177(6) 0.9508(5) -0.0306(5) 0.072(2) Uani 1 1 d . . .
H57A H 1.2374 0.9451 0.0259 0.086 Uiso 1 1 calc R A .
H57B H 1.1528 1.0029 -0.0239 0.086 Uiso 1 1 calc R . .
C58 C 1.3058(5) 0.9672(4) -0.1001(4) 0.0518(16) Uani 1 1 d . A .
H58A H 1.3700 0.9158 -0.1052 0.078 Uiso 1 1 calc R . .
H58B H 1.3197 1.0249 -0.0851 0.078 Uiso 1 1 calc R . .
H58C H 1.2858 0.9718 -0.1558 0.078 Uiso 1 1 calc R . .
C59 C 0.6935(3) 0.5103(3) -0.0184(3) 0.0245(9) Uani 1 1 d . . .
C60 C 0.6853(4) 0.5346(3) -0.1028(3) 0.0305(10) Uani 1 1 d . . .
H60 H 0.7125 0.5831 -0.1281 0.037 Uiso 1 1 calc R . .
C61 C 0.6379(4) 0.4883(4) -0.1494(3) 0.0335(11) Uani 1 1 d . . .
H61 H 0.6333 0.5050 -0.2065 0.040 Uiso 1 1 calc R . .
C62 C 0.5972(4) 0.4174(3) -0.1127(3) 0.0294(10) Uani 1 1 d . . .
H62 H 0.5655 0.3851 -0.1448 0.035 Uiso 1 1 calc R . .
C63 C 0.6033(3) 0.3944(3) -0.0287(3) 0.0253(9) Uani 1 1 d . . .
C64 C 0.6514(4) 0.4408(3) 0.0180(3) 0.0263(9) Uani 1 1 d . . .
H64 H 0.6552 0.4244 0.0754 0.032 Uiso 1 1 calc R . .
C65 C 0.5588(4) 0.3206(3) 0.0142(3) 0.0291(10) Uani 1 1 d . . .
C66 C 0.4621(5) 0.2131(4) 0.0023(4) 0.0399(13) Uani 1 1 d . . .
H66A H 0.4029 0.2395 0.0541 0.048 Uiso 1 1 calc R . .
H66B H 0.5149 0.1621 0.0204 0.048 Uiso 1 1 calc R . .
C67 C 0.4213(5) 0.1781(4) -0.0672(4) 0.0434(14) Uani 1 1 d . . .
H67A H 0.3696 0.2293 -0.0848 0.065 Uiso 1 1 calc R . .
H67B H 0.3869 0.1303 -0.0444 0.065 Uiso 1 1 calc R . .
H67C H 0.4807 0.1519 -0.1179 0.065 Uiso 1 1 calc R . .
Cl1 Cl 0.35006(16) 0.04605(14) 0.14236(15) 0.0741(6) Uani 1 1 d . . .
Cl2 Cl 0.16928(15) 0.18170(13) 0.10714(14) 0.0682(5) Uani 1 1 d . . .
Cl3 Cl 0.27097(17) 0.12636(16) 0.41927(17) 0.0865(7) Uani 1 1 d . B .
Cl4A Cl 0.0269(4) 0.1855(4) 0.4589(4) 0.1019(15) Uiso 0.50 1 d PDU B 1
Cl4B Cl 0.0613(3) 0.1773(3) 0.4091(2) 0.0593(8) Uiso 0.50 1 d PDU B 2
C1S C 0.2163(6) 0.1092(4) 0.1835(5) 0.0559(16) Uani 1 1 d . . .
H1S1 H 0.1724 0.0658 0.1998 0.067 Uiso 1 1 calc R . .
H1S2 H 0.2094 0.1467 0.2369 0.067 Uiso 1 1 calc R . .
C2S C 0.1463(8) 0.1956(8) 0.4678(5) 0.103(3) Uani 1 1 d D . .
H2S1 H 0.1417 0.1963 0.5312 0.123 Uiso 1 1 calc R B 1
H2S2 H 0.1474 0.2586 0.4505 0.123 Uiso 1 1 calc R B 1

loop_
_atom_site_aniso_label
_atom_site_aniso_U_11
_atom_site_aniso_U_22
_atom_site_aniso_U_33
_atom_site_aniso_U_23
_atom_site_aniso_U_13
_atom_site_aniso_U_12
Zn1 0.0164(2) 0.0178(2) 0.0210(3) -0.00021(18) -0.00466(18) -0.00596(17)
N1 0.0190(17) 0.0199(18) 0.0260(19) -0.0023(14) -0.0039(14) -0.0072(14)
N2 0.0183(16) 0.0198(17) 0.0203(18) -0.0018(14) -0.0033(14) -0.0053(14)
N3 0.0200(17) 0.0199(17) 0.0204(18) 0.0001(14) -0.0057(14) -0.0065(14)
N4 0.0207(17) 0.0193(17) 0.0258(19) 0.0003(14) -0.0072(14) -0.0070(14)
N5 0.0207(17) 0.0203(17) 0.0213(18) 0.0012(14) -0.0049(14) -0.0076(14)
O1 0.045(2) 0.043(2) 0.060(3) -0.003(2) -0.015(2) -0.0023(18)
O2 0.055(2) 0.041(2) 0.034(2) 0.0022(16) -0.0130(18) -0.0284(18)
O3 0.040(2) 0.071(3) 0.081(4) -0.011(3) -0.015(2) 0.001(2)
O4 0.049(2) 0.039(2) 0.056(3) -0.0026(19) 0.000(2) -0.0223(19)
O5 0.056(2) 0.041(2) 0.033(2) 0.0098(16) -0.0191(17) -0.0274(18)
O6 0.042(2) 0.0321(18) 0.0347(19) 0.0050(15) -0.0164(15) -0.0227(16)
O8 0.044(2) 0.047(2) 0.045(2) -0.0081(18) 0.0050(17) -0.0322(19)
C1 0.025(2) 0.018(2) 0.032(2) 0.0015(18) -0.0082(18) -0.0049(17)
C2 0.026(2) 0.018(2) 0.038(3) 0.0008(18) -0.0085(19) -0.0049(17)
C3 0.024(2) 0.021(2) 0.032(2) 0.0005(18) -0.0076(18) -0.0023(17)
C4 0.021(2) 0.022(2) 0.021(2) 0.0029(17) -0.0046(16) -0.0079(17)
C5 0.020(2) 0.024(2) 0.019(2) 0.0014(16) -0.0059(16) -0.0047(16)
C6 0.0169(19) 0.022(2) 0.019(2) 0.0004(16) -0.0048(15) -0.0041(16)
C7 0.019(2) 0.029(2) 0.026(2) 0.0005(18) -0.0056(17) -0.0093(17)
C8 0.022(2) 0.027(2) 0.023(2) 0.0011(17) -0.0060(17) -0.0105(18)
C9 0.0198(19) 0.022(2) 0.018(2) -0.0018(16) -0.0045(16) -0.0078(16)
C10 0.021(2) 0.020(2) 0.019(2) -0.0015(16) -0.0025(16) -0.0078(16)
C11 0.022(2) 0.021(2) 0.019(2) -0.0017(16) -0.0027(16) -0.0071(16)
C12 0.023(2) 0.018(2) 0.034(3) 0.0028(18) -0.0056(18) -0.0048(17)
C13 0.022(2) 0.020(2) 0.034(3) 0.0027(18) -0.0071(18) -0.0036(17)
C14 0.020(2) 0.022(2) 0.024(2) 0.0011(17) -0.0069(17) -0.0067(17)
C15 0.019(2) 0.025(2) 0.023(2) 0.0025(17) -0.0049(17) -0.0071(17)
C16 0.020(2) 0.022(2) 0.027(2) 0.0006(17) -0.0080(17) -0.0100(17)
C17 0.025(2) 0.023(2) 0.047(3) 0.004(2) -0.012(2) -0.0095(19)
C18 0.024(2) 0.030(3) 0.051(3) 0.008(2) -0.012(2) -0.014(2)
C19 0.022(2) 0.023(2) 0.035(3) 0.0014(18) -0.0110(19) -0.0075(17)
C20 0.027(2) 0.021(2) 0.035(3) 0.0015(18) -0.0088(19) -0.0111(18)
C21 0.026(2) 0.024(2) 0.049(3) 0.009(2) -0.016(2) -0.0067(19)
C22 0.027(2) 0.029(3) 0.047(3) -0.002(2) -0.005(2) -0.007(2)
C23 0.025(2) 0.037(3) 0.043(3) 0.006(2) -0.007(2) -0.012(2)
C24 0.040(3) 0.030(3) 0.055(4) 0.000(2) -0.013(3) -0.015(2)
C25 0.052(3) 0.035(3) 0.056(4) -0.011(3) -0.001(3) -0.019(3)
C26 0.053(3) 0.037(3) 0.042(3) -0.003(2) -0.008(3) -0.022(3)
C27 0.020(2) 0.023(2) 0.033(2) 0.0047(18) -0.0098(18) -0.0081(17)
C28 0.030(2) 0.030(2) 0.037(3) 0.007(2) -0.010(2) -0.011(2)
C29 0.035(3) 0.037(3) 0.056(4) 0.018(3) -0.028(3) -0.015(2)
C30 0.022(2) 0.029(3) 0.072(4) 0.009(3) -0.018(2) -0.008(2)
C31 0.023(2) 0.035(3) 0.053(3) -0.007(2) -0.005(2) -0.006(2)
C32 0.018(2) 0.036(3) 0.041(3) -0.003(2) -0.0081(19) -0.0030(19)
C33 0.0176(19) 0.018(2) 0.025(2) 0.0001(16) -0.0045(16) -0.0041(16)
C34 0.033(2) 0.030(2) 0.027(2) 0.0024(19) -0.0084(19) -0.013(2)
C35 0.036(3) 0.030(2) 0.034(3) 0.013(2) -0.010(2) -0.015(2)
C36 0.030(2) 0.020(2) 0.043(3) 0.005(2) -0.009(2) -0.0098(19)
C37 0.025(2) 0.023(2) 0.039(3) -0.0059(19) -0.010(2) -0.0063(18)
C38 0.024(2) 0.023(2) 0.028(2) -0.0013(18) -0.0047(18) -0.0071(17)
C39 0.020(2) 0.025(2) 0.033(2) 0.0081(19) -0.0073(18) -0.0086(17)
C40 0.023(2) 0.042(3) 0.040(3) 0.008(2) -0.011(2) -0.014(2)
C41 0.026(2) 0.049(3) 0.054(3) 0.015(3) -0.016(2) -0.015(2)
C42 0.025(2) 0.049(3) 0.063(4) 0.028(3) -0.019(2) -0.017(2)
C43 0.026(2) 0.024(2) 0.051(3) 0.008(2) 0.008(2) -0.0015(19)
C44 0.025(2) 0.029(2) 0.040(3) 0.008(2) -0.004(2) -0.0072(19)
C45 0.024(2) 0.024(2) 0.024(2) 0.0042(17) -0.0060(17) -0.0112(17)
C46 0.027(2) 0.024(2) 0.024(2) 0.0004(17) -0.0075(18) -0.0108(18)
C47 0.026(2) 0.031(2) 0.018(2) -0.0012(18) -0.0034(17) -0.0100(19)
C48 0.024(2) 0.023(2) 0.023(2) 0.0017(17) -0.0052(17) -0.0081(17)
C49 0.022(2) 0.021(2) 0.024(2) 0.0016(17) -0.0074(17) -0.0086(17)
C50 0.026(2) 0.027(2) 0.020(2) 0.0008(17) -0.0047(17) -0.0107(18)
C51 0.029(2) 0.023(2) 0.027(2) -0.0018(18) -0.0050(18) -0.0084(18)
C52 0.027(2) 0.031(2) 0.021(2) -0.0019(18) 0.0005(18) -0.0068(19)
C53 0.023(2) 0.030(2) 0.028(2) 0.0050(19) -0.0014(18) -0.0105(18)
C54 0.035(3) 0.041(3) 0.027(3) -0.005(2) 0.002(2) -0.022(2)
C55 0.031(2) 0.035(3) 0.027(2) -0.008(2) 0.0030(19) -0.017(2)
C56 0.057(4) 0.058(4) 0.044(3) -0.023(3) 0.021(3) -0.039(3)
C57 0.081(5) 0.076(5) 0.064(4) -0.025(4) 0.015(4) -0.061(4)
C58 0.047(3) 0.051(4) 0.063(4) -0.002(3) -0.003(3) -0.032(3)
C59 0.024(2) 0.028(2) 0.024(2) 0.0004(18) -0.0065(17) -0.0104(18)
C60 0.034(2) 0.037(3) 0.027(2) 0.003(2) -0.006(2) -0.020(2)
C61 0.043(3) 0.042(3) 0.025(2) 0.007(2) -0.015(2) -0.021(2)
C62 0.035(2) 0.033(3) 0.027(2) 0.0006(19) -0.013(2) -0.016(2)
C63 0.025(2) 0.026(2) 0.028(2) 0.0017(18) -0.0067(18) -0.0121(18)
C64 0.028(2) 0.030(2) 0.024(2) 0.0008(18) -0.0075(18) -0.0125(19)
C65 0.033(2) 0.030(2) 0.028(2) -0.0003(19) -0.0094(19) -0.014(2)
C66 0.059(3) 0.040(3) 0.036(3) 0.009(2) -0.019(3) -0.034(3)
C67 0.062(4) 0.040(3) 0.047(3) 0.008(2) -0.026(3) -0.033(3)
Cl1 0.0726(12) 0.0659(11) 0.0961(15) 0.0406(11) -0.0429(11) -0.0209(9)
Cl2 0.0726(11) 0.0581(10) 0.0907(14) 0.0264(9) -0.0476(10) -0.0224(9)
Cl3 0.0701(13) 0.0789(14) 0.1139(18) 0.0071(13) -0.0128(12) -0.0357(11)
C1S 0.074(5) 0.042(3) 0.062(4) 0.014(3) -0.026(4) -0.024(3)
C2S 0.100(7) 0.159(10) 0.050(5) -0.006(6) 0.005(5) -0.058(7)

loop_
_atom_type_symbol
_atom_type_description
_atom_type_scat_dispersion_real
_atom_type_scat_dispersion_imag
_atom_type_scat_source
C C 0.0033 0.0016 'International Tables Vol C Tables 4.2.6.8 and 6.1.1.4'
H H 0.0000 0.0000 'International Tables Vol C Tables 4.2.6.8 and 6.1.1.4'
N N 0.0061 0.0033 'International Tables Vol C Tables 4.2.6.8 and 6.1.1.4'
O O 0.0106 0.0060 'International Tables Vol C Tables 4.2.6.8 and 6.1.1.4'
Zn Zn 0.2839 1.4301 'International Tables Vol C Tables 4.2.6.8 and 6.1.1.4'
Cl Cl 0.1484 0.1585 'International Tables Vol C Tables 4.2.6.8 and 6.1.1.4'

loop_
_geom_angle_atom_site_label_1
_geom_angle_atom_site_label_2
_geom_angle_atom_site_label_3
_geom_angle
N2 Zn1 N4 164.78(14)
N2 Zn1 N3 88.44(14)
N4 Zn1 N3 88.83(14)
N2 Zn1 N1 89.17(13)
N4 Zn1 N1 88.43(14)
N3 Zn1 N1 160.52(14)
N2 Zn1 N5 99.47(13)
N4 Zn1 N5 95.75(13)
N3 Zn1 N5 98.61(13)
N1 Zn1 N5 100.85(14)
C1 N1 C4 106.5(3)
C1 N1 Zn1 127.1(3)
C4 N1 Zn1 125.9(3)
C6 N2 C9 106.3(3)
C6 N2 Zn1 126.6(3)
C9 N2 Zn1 127.1(3)
C11 N3 C14 106.4(3)
C11 N3 Zn1 127.2(3)
C14 N3 Zn1 126.2(3)
C19 N4 C16 106.8(3)
C19 N4 Zn1 126.0(3)
C16 N4 Zn1 125.7(3)
C45 N5 C49 118.6(4)
C45 N5 Zn1 121.2(3)
C49 N5 Zn1 120.2(3)
C43 O1 H1 109.5
C37 O2 H2 109.5
C31 O3 H3 108.9
C23 O4 H4 109.5
C65 O6 C66 116.4(4)
C56 O8 C57 117.2(4)
N1 C1 C20 125.3(4)
N1 C1 C2 109.7(4)
C20 C1 C2 125.0(4)
C3 C2 C1 107.5(4)
C3 C2 H2A 126.2
C1 C2 H2A 126.2
C2 C3 C4 106.2(4)
C2 C3 H3A 126.9
C4 C3 H3A 126.9
N1 C4 C5 126.0(4)
N1 C4 C3 110.1(4)
C5 C4 C3 123.9(4)
C4 C5 C6 125.4(4)
C4 C5 C27 117.4(4)
C6 C5 C27 116.9(4)
N2 C6 C5 125.6(4)
N2 C6 C7 109.9(4)
C5 C6 C7 124.3(4)
C8 C7 C6 106.9(4)
C8 C7 H7 126.5
C6 C7 H7 126.5
C7 C8 C9 107.5(4)
C7 C8 H8 126.3
C9 C8 H8 126.3
N2 C9 C10 125.7(4)
N2 C9 C8 109.4(4)
C10 C9 C8 124.7(4)
C9 C10 C11 124.9(4)
C9 C10 C33 116.7(4)
C11 C10 C33 118.3(4)
N3 C11 C10 125.7(4)
N3 C11 C12 110.0(4)
C10 C11 C12 124.3(4)
C13 C12 C11 106.7(4)
C13 C12 H12 126.6
C11 C12 H12 126.6
C12 C13 C14 107.3(4)
C12 C13 H13 126.3
C14 C13 H13 126.3
N3 C14 C15 125.4(4)
N3 C14 C13 109.4(4)
C15 C14 C13 125.1(4)
C16 C15 C14 125.6(4)
C16 C15 C39 117.5(4)
C14 C15 C39 116.8(4)
N4 C16 C15 125.3(4)
N4 C16 C17 109.5(4)
C15 C16 C17 125.2(4)
C18 C17 C16 107.1(4)
C18 C17 H17 126.5
C16 C17 H17 126.5
C17 C18 C19 107.2(4)
C17 C18 H18 126.4
C19 C18 H18 126.4
N4 C19 C20 125.8(4)
N4 C19 C18 109.3(4)
C20 C19 C18 124.9(4)
C1 C20 C19 125.0(4)
C1 C20 C21 117.2(4)
C19 C20 C21 117.8(4)
C22 C21 C26 118.7(5)
C22 C21 C20 120.7(5)
C26 C21 C20 120.6(5)
C21 C22 C23 121.2(5)
C21 C22 H22 119.4
C23 C22 H22 119.4
O4 C23 C24 118.6(5)
O4 C23 C22 121.9(5)
C24 C23 C22 119.5(5)
C25 C24 C23 120.6(5)
C25 C24 H24 119.7
C23 C24 H24 119.7
C24 C25 C26 119.9(5)
C24 C25 H25 120.0
C26 C25 H25 120.0
C21 C26 C25 120.0(5)
C21 C26 H26 120.0
C25 C26 H26 120.0
C32 C27 C28 119.7(4)
C32 C27 C5 118.7(4)
C28 C27 C5 121.6(4)
C27 C28 C29 119.4(5)
C27 C28 H28 120.3
C29 C28 H28 120.3
C30 C29 C28 120.5(5)
C30 C29 H29 119.7
C28 C29 H29 119.7
C31 C30 C29 119.4(5)
C31 C30 H30 120.3
C29 C30 H30 120.3
C30 C31 O3 121.7(5)
C30 C31 C32 120.6(5)
O3 C31 C32 117.7(5)
C31 C32 C27 120.2(5)
C31 C32 H32 119.9
C27 C32 H32 119.9
C34 C33 C38 119.5(4)
C34 C33 C10 121.9(4)
C38 C33 C10 118.5(4)
C33 C34 C35 120.0(4)
C33 C34 H34 120.0
C35 C34 H34 120.0
C36 C35 C34 120.9(5)
C36 C35 H35 119.6
C34 C35 H35 119.6
C35 C36 C37 119.2(4)
C35 C36 H36 120.4
C37 C36 H36 120.4
O2 C37 C36 117.1(4)
O2 C37 C38 122.1(4)
C36 C37 C38 120.7(4)
C37 C38 C33 119.7(4)
C37 C38 H38 120.1
C33 C38 H38 120.1
C44 C39 C40 118.9(4)
C44 C39 C15 121.6(4)
C40 C39 C15 119.5(4)
C41 C40 C39 120.9(5)
C41 C40 H40 119.6
C39 C40 H40 119.6
C42 C41 C40 119.6(5)
C42 C41 H41 120.2
C40 C41 H41 120.2
C41 C42 C43 120.8(5)
C41 C42 H42 119.6
C43 C42 H42 119.6
O1 C43 C42 122.3(5)
O1 C43 C44 117.2(5)
C42 C43 C44 120.5(5)
C39 C44 C43 119.3(5)
C39 C44 H44 120.4
C43 C44 H44 120.4
N5 C45 C46 123.0(4)
N5 C45 H45 118.5
C46 C45 H45 118.5
C47 C46 C45 117.5(4)
C47 C46 C59 120.1(4)
C45 C46 C59 122.3(4)
C46 C47 C48 120.9(4)
C46 C47 H47 119.5
C48 C47 H47 119.5
C47 C48 C49 116.8(4)
C47 C48 C50 121.1(4)
C49 C48 C50 122.1(4)
N5 C49 C48 123.1(4)
N5 C49 H49 118.4
C48 C49 H49 118.4
C55 C50 C51 118.3(4)
C55 C50 C48 121.2(4)
C51 C50 C48 120.4(4)
C50 C51 C52 120.6(4)
C50 C51 H51 119.7
C52 C51 H51 119.7
C53 C52 C51 120.3(4)
C53 C52 H52 119.8
C51 C52 H52 119.8
C52 C53 C54 119.8(4)
C52 C53 H53 120.1
C54 C53 H53 120.1
C53 C54 C55 120.1(4)
C53 C54 C56 121.7(4)
C55 C54 C56 118.1(4)
C50 C55 C54 120.9(4)
C50 C55 H55 119.6
C54 C55 H55 119.6
O7 C56 O7' 32.6(5)
O7 C56 O8 120.8(6)
O7' C56 O8 122.0(6)
O7 C56 C54 122.4(6)
O7' C56 C54 119.8(6)
O8 C56 C54 114.6(4)
O8 C57 C58 107.7(5)
O8 C57 H57A 110.2
C58 C57 H57A 110.2
O8 C57 H57B 110.2
C58 C57 H57B 110.2
H57A C57 H57B 108.5
C57 C58 H58A 109.5
C57 C58 H58B 109.5
H58A C58 H58B 109.5
C57 C58 H58C 109.5
H58A C58 H58C 109.5
H58B C58 H58C 109.5
C64 C59 C60 118.8(4)
C64 C59 C46 121.6(4)
C60 C59 C46 119.5(4)
C61 C60 C59 120.6(4)
C61 C60 H60 119.7
C59 C60 H60 119.7
C60 C61 C62 120.2(4)
C60 C61 H61 119.9
C62 C61 H61 119.9
C63 C62 C61 119.4(4)
C63 C62 H62 120.3
C61 C62 H62 120.3
C62 C63 C64 120.3(4)
C62 C63 C65 121.5(4)
C64 C63 C65 118.2(4)
C59 C64 C63 120.7(4)
C59 C64 H64 119.7
C63 C64 H64 119.7
O5 C65 O6 123.8(4)
O5 C65 C63 123.7(4)
O6 C65 C63 112.5(4)
O6 C66 C67 106.7(4)
O6 C66 H66A 110.4
C67 C66 H66A 110.4
O6 C66 H66B 110.4
C67 C66 H66B 110.4
H66A C66 H66B 108.6
C66 C67 H67A 109.5
C66 C67 H67B 109.5
H67A C67 H67B 109.5
C66 C67 H67C 109.5
H67A C67 H67C 109.5
H67B C67 H67C 109.5
Cl2 C1S Cl1 111.7(4)
Cl2 C1S H1S1 109.3
Cl1 C1S H1S1 109.3
Cl2 C1S H1S2 109.3
Cl1 C1S H1S2 109.3
H1S1 C1S H1S2 107.9
Cl4A C2S Cl3 128.5(6)
Cl4A C2S Cl4B 27.1(3)
Cl3 C2S Cl4B 107.6(5)
Cl4A C2S H2S1 105.2
Cl3 C2S H2S1 105.2
Cl4B C2S H2S1 131.7
Cl4A C2S H2S2 105.2
Cl3 C2S H2S2 105.2
Cl4B C2S H2S2 98.6
H2S1 C2S H2S2 105.9

loop_
_geom_bond_atom_site_label_1
_geom_bond_atom_site_label_2
_geom_bond_distance
Zn1 N2 2.064(3)
Zn1 N4 2.067(3)
Zn1 N3 2.069(4)
Zn1 N1 2.073(4)
Zn1 N5 2.192(4)
N1 C1 1.370(5)
N1 C4 1.374(5)
N2 C6 1.372(5)
N2 C9 1.375(5)
N3 C11 1.370(5)
N3 C14 1.378(5)
N4 C19 1.371(5)
N4 C16 1.376(5)
N5 C45 1.336(5)
N5 C49 1.345(5)
O1 C43 1.342(6)
O1 H1 0.8400
O2 C37 1.375(6)
O2 H2 0.8400
O3 C31 1.387(7)
O3 H3 0.8521
O4 C23 1.356(6)
O4 H4 0.8400
O5 C65 1.212(6)
O6 C65 1.334(5)
O6 C66 1.458(6)
O7 C56 1.235(10)
O7' C56 1.292(10)
O8 C56 1.301(6)
O8 C57 1.457(7)
C1 C20 1.405(6)
C1 C2 1.446(6)
C2 C3 1.358(6)
C2 H2A 0.9500
C3 C4 1.451(6)
C3 H3A 0.9500
C4 C5 1.404(6)
C5 C6 1.406(6)
C5 C27 1.502(6)
C6 C7 1.443(6)
C7 C8 1.345(6)
C7 H7 0.9500
C8 C9 1.443(6)
C8 H8 0.9500
C9 C10 1.399(6)
C10 C11 1.409(6)
C10 C33 1.501(6)
C11 C12 1.443(6)
C12 C13 1.356(6)
C12 H12 0.9500
C13 C14 1.441(6)
C13 H13 0.9500
C14 C15 1.407(6)
C15 C16 1.403(6)
C15 C39 1.498(6)
C16 C17 1.438(6)
C17 C18 1.356(7)
C17 H17 0.9500
C18 C19 1.445(6)
C18 H18 0.9500
C19 C20 1.414(6)
C20 C21 1.508(6)
C21 C22 1.358(7)
C21 C26 1.402(7)
C22 C23 1.411(7)
C22 H22 0.9500
C23 C24 1.368(8)
C24 C25 1.364(8)
C24 H24 0.9500
C25 C26 1.407(7)
C25 H25 0.9500
C26 H26 0.9500
C27 C32 1.390(7)
C27 C28 1.390(7)
C28 C29 1.404(7)
C28 H28 0.9500
C29 C30 1.385(8)
C29 H29 0.9500
C30 C31 1.380(8)
C30 H30 0.9500
C31 C32 1.386(7)
C32 H32 0.9500
C33 C34 1.377(6)
C33 C38 1.398(6)
C34 C35 1.401(6)
C34 H34 0.9500
C35 C36 1.369(7)
C35 H35 0.9500
C36 C37 1.385(7)
C36 H36 0.9500
C37 C38 1.392(6)
C38 H38 0.9500
C39 C44 1.384(7)
C39 C40 1.403(7)
C40 C41 1.393(7)
C40 H40 0.9500
C41 C42 1.363(8)
C41 H41 0.9500
C42 C43 1.370(8)
C42 H42 0.9500
C43 C44 1.414(7)
C44 H44 0.9500
C45 C46 1.392(6)
C45 H45 0.9500
C46 C47 1.387(6)
C46 C59 1.490(6)
C47 C48 1.395(6)
C47 H47 0.9500
C48 C49 1.396(6)
C48 C50 1.489(6)
C49 H49 0.9500
C50 C55 1.382(6)
C50 C51 1.393(6)
C51 C52 1.395(6)
C51 H51 0.9500
C52 C53 1.374(6)
C52 H52 0.9500
C53 C54 1.375(7)
C53 H53 0.9500
C54 C55 1.399(6)
C54 C56 1.484(7)
C55 H55 0.9500
C57 C58 1.485(8)
C57 H57A 0.9900
C57 H57B 0.9900
C58 H58A 0.9800
C58 H58B 0.9800
C58 H58C 0.9800
C59 C64 1.381(6)
C59 C60 1.406(7)
C60 C61 1.384(6)
C60 H60 0.9500
C61 C62 1.392(7)
C61 H61 0.9500
C62 C63 1.389(7)
C62 H62 0.9500
C63 C64 1.394(6)
C63 C65 1.488(6)
C64 H64 0.9500
C66 C67 1.502(7)
C66 H66A 0.9900
C66 H66B 0.9900
C67 H67A 0.9800
C67 H67B 0.9800
C67 H67C 0.9800
Cl1 C1S 1.758(7)
Cl2 C1S 1.745(7)
Cl3 C2S 1.714(10)
Cl4A C2S 1.699(10)
Cl4B C2S 1.719(10)
C1S H1S1 0.9900
C1S H1S2 0.9900
C2S H2S1 0.9900
C2S H2S2 0.9900
